data_4036012
loop_
_publ_author_name
'Han, Pan'
'Mao, Zhuo-Ya'
'Si, Chang-Mei'
'Zhou, Zhu'
'Wei, Bang-Guo'
'Lin, Guo-Qiang'

_publ_section_title
;
 Stereoselective Synthesis of Pyrido- and Pyrrolo[1,2-
 c][1,3]oxazin-1-ones via a Nucleophilic Addition-Cyclization Process of
 N, O-Acetal with Ynamides.
;
_journal_issue 2
_journal_name_full 'The Journal of organic chemistry'
_journal_page_first 914
_journal_page_last 923
_journal_paper_doi 10.1021/acs.joc.8b02795
_journal_volume 84
_journal_year 2019
_chemical_absolute_configuration ad
_chemical_formula_sum 'C33 H40 N2 O5 S Si'
_chemical_formula_weight 604.82
_space_group_crystal_system monoclinic
_space_group_IT_number 4
_space_group_name_Hall 'P 2yb'
_space_group_name_H-M_alt 'P 1 21 1'
_atom_sites_solution_hydrogens geom
_audit_creation_method SHELXL-2013
_cell_angle_alpha 90
_cell_angle_beta 107.8990(10)
_cell_angle_gamma 90
_cell_formula_units_Z 4
_cell_length_a 8.3716(4)
_cell_length_b 50.033(3)
_cell_length_c 8.3726(4)
_cell_measurement_reflns_used 9934
_cell_measurement_temperature 296(2)
_cell_measurement_theta_max 45.761
_cell_measurement_theta_min 4.886
_cell_volume 3337.2(3)
_computing_cell_refinement 'Bruker SAINT'
_computing_data_collection 'Bruker APEX2'
_computing_data_reduction 'Bruker SAINT'
_computing_molecular_graphics 'Bruker SHELXTL'
_computing_publication_material 'Bruker SHELXTL'
_computing_structure_refinement 'SHELXL-2013 (Sheldrick, 2013)'
_computing_structure_solution 'SHELXS-97 (Sheldrick 2008)'
_diffrn_ambient_temperature 296(2)
_diffrn_measured_fraction_theta_full 0.974
_diffrn_measured_fraction_theta_max 1.000
_diffrn_measurement_device_type 'Bruker APEX-II CCD'
_diffrn_measurement_method '\f and \w scans'
_diffrn_radiation_type MoK\a
_diffrn_radiation_wavelength 0.71073
_diffrn_reflns_av_R_equivalents 0.0856
_diffrn_reflns_av_unetI/netI 0.0703
_diffrn_reflns_Laue_measured_fraction_full 0.974
_diffrn_reflns_Laue_measured_fraction_max 1.000
_diffrn_reflns_limit_h_max 9
_diffrn_reflns_limit_h_min -9
_diffrn_reflns_limit_k_max 59
_diffrn_reflns_limit_k_min -59
_diffrn_reflns_limit_l_max 9
_diffrn_reflns_limit_l_min -9
_diffrn_reflns_number 52813
_diffrn_reflns_point_group_measured_fraction_full 0.974
_diffrn_reflns_point_group_measured_fraction_max 1.000
_diffrn_reflns_theta_full 25.242
_diffrn_reflns_theta_max 24.999
_diffrn_reflns_theta_min 2.035
_exptl_absorpt_coefficient_mu 0.174
_exptl_absorpt_correction_T_max 0.7456
_exptl_absorpt_correction_T_min 0.4872
_exptl_absorpt_correction_type multi-scan
_exptl_absorpt_process_details sadabs
_exptl_crystal_colour colorless
_exptl_crystal_density_diffrn 1.204
_exptl_crystal_description prismatic
_exptl_crystal_F_000 1288
_exptl_crystal_size_max 0.20
_exptl_crystal_size_mid 0.16
_exptl_crystal_size_min 0.13
_refine_diff_density_max 0.233
_refine_diff_density_min -0.247
_refine_diff_density_rms 0.045
_refine_ls_abs_structure_details
; 
 Flack x determined using 3637 quotients [(I+)-(I-)]/[(I+)+(I-)] 
 (Parsons and Flack (2004), Acta Cryst. A60, s61). 
;
_refine_ls_abs_structure_Flack 0.12(7)
_refine_ls_extinction_coef 0.0127(13)
_refine_ls_extinction_expression Fc^*^=kFc[1+0.001xFc^2^\l^3^/sin(2\q)]^-1/4^
_refine_ls_extinction_method SHELXL
_refine_ls_goodness_of_fit_ref 1.022
_refine_ls_hydrogen_treatment constr
_refine_ls_matrix_type full
_refine_ls_number_parameters 771
_refine_ls_number_reflns 11713
_refine_ls_number_restraints 1
_refine_ls_restrained_S_all 1.022
_refine_ls_R_factor_all 0.0716
_refine_ls_R_factor_gt 0.0514
_refine_ls_shift/su_max 0.003
_refine_ls_shift/su_mean 0.000
_refine_ls_structure_factor_coef Fsqd
_refine_ls_weighting_details 'w=1/[\s^2^(Fo^2^)+(0.0603P)^2^+0.2961P] where P=(Fo^2^+2Fc^2^)/3'
_refine_ls_weighting_scheme calc
_refine_ls_wR_factor_gt 0.1171
_refine_ls_wR_factor_ref 0.1321
_reflns_Friedel_coverage 0.976
_reflns_Friedel_fraction_full 0.974
_reflns_Friedel_fraction_max 1.000
_reflns_number_gt 9259
_reflns_number_total 11713
_reflns_threshold_expression 'I > 2\s(I)'
_cod_data_source_file jo8b02795_si_001.cif
_cod_data_source_block mo_d8v18615_0m
_cod_original_sg_symbol_H-M 'P 21'
_cod_database_code 4036012
_shelx_space_group_comment
; 
The symmetry employed for this shelxl refinement is uniquely defined 
by the following loop, which should always be used as a source of 
symmetry information in preference to the above space-group names. 
They are only intended as comments. 
;
_shelxl_version_number 2013-4

loop_
_space_group_symop_operation_xyz
'x, y, z'
'-x, y+1/2, -z'

loop_
_atom_site_label
_atom_site_type_symbol
_atom_site_fract_x
_atom_site_fract_y
_atom_site_fract_z
_atom_site_U_iso_or_equiv
_atom_site_adp_type
_atom_site_occupancy
_atom_site_site_symmetry_order
_atom_site_calc_flag
_atom_site_refinement_flags_posn
_atom_site_refinement_flags_adp
S1 S 0.0979(2) 0.39210(4) 0.1056(3) 0.0603(5) Uani 1 1 d . .
Si1 Si 0.7768(3) 0.29625(5) 0.2287(3) 0.0677(6) Uani 1 1 d . .
O1 O 0.6413(10) 0.42472(16) 0.5293(8) 0.094(2) Uani 1 1 d . .
O2 O 0.4672(7) 0.41489(12) 0.2766(7) 0.0665(14) Uani 1 1 d . .
O3 O 0.7818(8) 0.32928(11) 0.2190(7) 0.0630(14) Uani 1 1 d . .
O4 O 0.1716(8) 0.37648(13) 0.2507(8) 0.0790(18) Uani 1 1 d . .
O5 O -0.0279(7) 0.38097(12) -0.0362(8) 0.0741(16) Uani 1 1 d . .
N1 N 0.7177(8) 0.39263(15) 0.3803(8) 0.0630(18) Uani 1 1 d . .
N2 N 0.2535(8) 0.40260(14) 0.0430(8) 0.0576(16) Uani 1 1 d . .
C1 C 0.6138(11) 0.41092(19) 0.4049(12) 0.068(2) Uani 1 1 d . .
C2 C 0.4198(9) 0.39689(16) 0.1435(9) 0.0535(18) Uani 1 1 d . .
C3 C 0.5178(9) 0.37818(16) 0.1180(9) 0.0482(17) Uani 1 1 d . .
C4 C 0.6912(8) 0.37471(15) 0.2370(8) 0.0476(16) Uani 1 1 d . .
H4 H 0.7731 0.3789 0.1785 0.057 Uiso 1 1 calc R U
C5 C 0.7338(10) 0.34754(16) 0.3230(10) 0.0566(19) Uani 1 1 d . .
H5 H 0.6389 0.3406 0.3556 0.068 Uiso 1 1 calc R U
C6 C 0.8821(13) 0.3546(2) 0.4795(12) 0.082(3) Uani 1 1 d . .
H6A H 0.8803 0.3433 0.5732 0.098 Uiso 1 1 calc R U
H6B H 0.9878 0.3518 0.4568 0.098 Uiso 1 1 calc R U
C7 C 0.8633(13) 0.3831(3) 0.5196(12) 0.087(3) Uani 1 1 d . .
H7A H 0.8416 0.3847 0.6265 0.104 Uiso 1 1 calc R U
H7B H 0.9637 0.3931 0.5241 0.104 Uiso 1 1 calc R U
C8 C 0.4648(9) 0.36073(15) -0.0328(9) 0.0494(18) Uani 1 1 d . .
C9 C 0.3276(11) 0.34344(17) -0.0593(11) 0.064(2) Uani 1 1 d . .
H9 H 0.2724 0.3418 0.0213 0.077 Uiso 1 1 calc R U
C10 C 0.2741(14) 0.3286(2) -0.2082(13) 0.085(3) Uani 1 1 d . .
H10 H 0.1816 0.3173 -0.2277 0.102 Uiso 1 1 calc R U
C11 C 0.3552(16) 0.3305(3) -0.3221(14) 0.098(4) Uani 1 1 d . .
H11 H 0.3175 0.3208 -0.4212 0.117 Uiso 1 1 calc R U
C12 C 0.4905(17) 0.3463(3) -0.2959(14) 0.108(4) Uani 1 1 d . .
H12 H 0.5469 0.3470 -0.3757 0.129 Uiso 1 1 calc R U
C13 C 0.5470(13) 0.3616(2) -0.1516(12) 0.081(3) Uani 1 1 d . .
H13 H 0.6409 0.3724 -0.1350 0.097 Uiso 1 1 calc R U
C14 C 0.2201(11) 0.41279(18) -0.1294(10) 0.064(2) Uani 1 1 d . .
H14A H 0.0998 0.4143 -0.1814 0.077 Uiso 1 1 calc R U
H14B H 0.2619 0.4000 -0.1939 0.077 Uiso 1 1 calc R U
C15 C 0.2999(10) 0.43964(16) -0.1375(10) 0.0561(19) Uani 1 1 d . .
C16 C 0.2738(13) 0.4612(2) -0.0459(13) 0.077(2) Uani 1 1 d . .
H16 H 0.2138 0.4591 0.0301 0.093 Uiso 1 1 calc R U
C17 C 0.3381(15) 0.4862(2) -0.0679(15) 0.087(3) Uani 1 1 d . .
H17 H 0.3202 0.5008 -0.0065 0.105 Uiso 1 1 calc R U
C18 C 0.4255(15) 0.4894(2) -0.1768(16) 0.093(3) Uani 1 1 d . .
H18 H 0.4658 0.5062 -0.1917 0.112 Uiso 1 1 calc R U
C19 C 0.4560(14) 0.4681(2) -0.2663(13) 0.084(3) Uani 1 1 d . .
H19 H 0.5177 0.4704 -0.3406 0.100 Uiso 1 1 calc R U
C20 C 0.3950(12) 0.4434(2) -0.2458(10) 0.070(2) Uani 1 1 d . .
H20 H 0.4174 0.4289 -0.3051 0.083 Uiso 1 1 calc R U
C21 C 0.0076(10) 0.42082(17) 0.1647(10) 0.059(2) Uani 1 1 d . .
C22 C 0.0907(12) 0.4334(2) 0.3163(12) 0.076(3) Uani 1 1 d . .
H22 H 0.1959 0.4275 0.3813 0.091 Uiso 1 1 calc R U
C23 C 0.0154(14) 0.4545(2) 0.3681(13) 0.091(3) Uani 1 1 d . .
H23 H 0.0709 0.4630 0.4686 0.109 Uiso 1 1 calc R U
C24 C -0.1426(13) 0.4636(2) 0.2734(13) 0.081(3) Uani 1 1 d . .
C25 C -0.2230(12) 0.45103(18) 0.1242(11) 0.069(2) Uani 1 1 d . .
H25 H -0.3289 0.4567 0.0596 0.083 Uiso 1 1 calc R U
C26 C -0.1445(9) 0.42937(17) 0.0691(11) 0.063(2) Uani 1 1 d . .
H26 H -0.1978 0.4211 -0.0327 0.076 Uiso 1 1 calc R U
C27 C -0.2281(19) 0.4863(3) 0.3327(16) 0.122(5) Uani 1 1 d . .
H27A H -0.2890 0.4795 0.4041 0.183 Uiso 1 1 calc R U
H27B H -0.3044 0.4951 0.2375 0.183 Uiso 1 1 calc R U
H27C H -0.1453 0.4989 0.3942 0.183 Uiso 1 1 calc R U
C28 C 0.5578(15) 0.2844(3) 0.142(2) 0.122(5) Uani 1 1 d . .
H28A H 0.4955 0.2892 0.2165 0.184 Uiso 1 1 calc R U
H28B H 0.5571 0.2653 0.1296 0.184 Uiso 1 1 calc R U
H28C H 0.5070 0.2925 0.0341 0.184 Uiso 1 1 calc R U
C29 C 0.862(2) 0.2844(3) 0.4501(16) 0.118(5) Uani 1 1 d . .
H29A H 0.9650 0.2935 0.5045 0.178 Uiso 1 1 calc R U
H29B H 0.8813 0.2655 0.4510 0.178 Uiso 1 1 calc R U
H29C H 0.7818 0.2881 0.5086 0.178 Uiso 1 1 calc R U
C30 C 0.9140(14) 0.28537(18) 0.0999(14) 0.081(3) Uani 1 1 d . .
C31 C 0.839(2) 0.2962(3) -0.0784(15) 0.132(5) Uani 1 1 d . .
H31A H 0.7224 0.2917 -0.1196 0.198 Uiso 1 1 calc R U
H31B H 0.8969 0.2884 -0.1501 0.198 Uiso 1 1 calc R U
H31C H 0.8522 0.3153 -0.0775 0.198 Uiso 1 1 calc R U
C32 C 1.0908(17) 0.2949(3) 0.182(2) 0.129(5) Uani 1 1 d . .
H32A H 1.0932 0.3140 0.1826 0.193 Uiso 1 1 calc R U
H32B H 1.1623 0.2882 0.1207 0.193 Uiso 1 1 calc R U
H32C H 1.1298 0.2884 0.2954 0.193 Uiso 1 1 calc R U
C33 C 0.9132(19) 0.2542(2) 0.090(2) 0.122(5) Uani 1 1 d . .
H33A H 0.9420 0.2469 0.2017 0.183 Uiso 1 1 calc R U
H33B H 0.9938 0.2484 0.0372 0.183 Uiso 1 1 calc R U
H33C H 0.8035 0.2481 0.0264 0.183 Uiso 1 1 calc R U
S2 S 0.6514(3) 0.61107(4) 1.1158(2) 0.0594(5) Uani 1 1 d . .
Si2 Si 0.5509(3) 0.70766(5) 0.4416(3) 0.0663(6) Uani 1 1 d . .
O6 O 0.2250(9) 0.58100(16) 0.5774(9) 0.090(2) Uani 1 1 d . .
O7 O 0.4801(7) 0.58923(11) 0.7470(7) 0.0641(14) Uani 1 1 d . .
O8 O 0.5563(8) 0.67478(11) 0.4380(8) 0.0611(14) Uani 1 1 d . .
O9 O 0.7956(8) 0.61950(14) 1.2497(7) 0.0791(17) Uani 1 1 d . .
O10 O 0.5157(8) 0.62901(11) 1.0436(8) 0.0716(16) Uani 1 1 d . .
N3 N 0.3803(8) 0.61241(14) 0.4982(8) 0.0599(16) Uani 1 1 d . .
N4 N 0.7177(8) 0.60085(14) 0.9624(7) 0.0557(16) Uani 1 1 d . .
C34 C 0.3528(11) 0.59394(18) 0.6000(10) 0.061(2) Uani 1 1 d . .
C35 C 0.6173(9) 0.60668(15) 0.7963(9) 0.0492(17) Uani 1 1 d . .
C36 C 0.6487(9) 0.62557(15) 0.6989(9) 0.0461(17) Uani 1 1 d . .
C37 C 0.5285(9) 0.62917(15) 0.5260(9) 0.0486(17) Uani 1 1 d . .
H37 H 0.5854 0.6245 0.4435 0.058 Uiso 1 1 calc R U
C38 C 0.4481(9) 0.65699(16) 0.4835(9) 0.0529(18) Uani 1 1 d . .
H38 H 0.4195 0.6641 0.5804 0.063 Uiso 1 1 calc R U
C39 C 0.2883(12) 0.6515(2) 0.3403(13) 0.074(3) Uani 1 1 d . .
H39A H 0.3077 0.6541 0.2330 0.088 Uiso 1 1 calc R U
H39B H 0.1994 0.6635 0.3469 0.088 Uiso 1 1 calc R U
C40 C 0.2396(12) 0.6226(2) 0.3588(12) 0.080(3) Uani 1 1 d . .
H40A H 0.1350 0.6216 0.3856 0.096 Uiso 1 1 calc R U
H40B H 0.2281 0.6125 0.2567 0.096 Uiso 1 1 calc R U
C41 C 0.8014(9) 0.64278(15) 0.7528(9) 0.0510(17) Uani 1 1 d . .
C42 C 0.9191(11) 0.6410(2) 0.6696(11) 0.076(3) Uani 1 1 d . .
H42 H 0.8981 0.6305 0.5741 0.091 Uiso 1 1 calc R U
C43 C 1.0691(13) 0.6550(3) 0.7272(16) 0.102(4) Uani 1 1 d . .
H43 H 1.1509 0.6531 0.6739 0.123 Uiso 1 1 calc R U
C44 C 1.0966(14) 0.6719(2) 0.8655(14) 0.094(3) Uani 1 1 d . .
H44 H 1.1953 0.6818 0.9023 0.113 Uiso 1 1 calc R U
C45 C 0.9810(14) 0.6740(2) 0.9449(13) 0.082(3) Uani 1 1 d . .
H45 H 1.0003 0.6853 1.0370 0.098 Uiso 1 1 calc R U
C46 C 0.8306(11) 0.65931(18) 0.8915(10) 0.064(2) Uani 1 1 d . .
H46 H 0.7517 0.6607 0.9487 0.076 Uiso 1 1 calc R U
C47 C 0.8869(10) 0.58992(18) 0.9929(11) 0.063(2) Uani 1 1 d . .
H47A H 0.9382 0.5879 1.1130 0.076 Uiso 1 1 calc R U
H47B H 0.9533 0.6028 0.9542 0.076 Uiso 1 1 calc R U
C48 C 0.8957(9) 0.56350(17) 0.9101(10) 0.0560(19) Uani 1 1 d . .
C49 C 0.8312(13) 0.5404(2) 0.9632(15) 0.083(3) Uani 1 1 d . .
H49 H 0.7763 0.5414 1.0442 0.100 Uiso 1 1 calc R U
C50 C 0.8501(16) 0.5164(2) 0.8946(19) 0.100(4) Uani 1 1 d . .
H50 H 0.8051 0.5012 0.9276 0.120 Uiso 1 1 calc R U
C51 C 0.9327(16) 0.5142(3) 0.7795(16) 0.098(4) Uani 1 1 d . .
H51 H 0.9472 0.4975 0.7376 0.118 Uiso 1 1 calc R U
C52 C 0.9959(15) 0.5368(3) 0.7237(13) 0.091(3) Uani 1 1 d . .
H52 H 1.0501 0.5356 0.6423 0.110 Uiso 1 1 calc R U
C53 C 0.9754(11) 0.56135(19) 0.7939(11) 0.066(2) Uani 1 1 d . .
H53 H 1.0181 0.5767 0.7592 0.080 Uiso 1 1 calc R U
C54 C 0.5683(10) 0.58288(16) 1.1888(9) 0.0546(19) Uani 1 1 d . .
C55 C 0.6541(12) 0.57130(17) 1.3412(10) 0.068(2) Uani 1 1 d . .
H55 H 0.7614 0.5771 1.4007 0.082 Uiso 1 1 calc R U
C56 C 0.5787(14) 0.55109(19) 1.4036(12) 0.077(3) Uani 1 1 d . .
H56 H 0.6359 0.5435 1.5068 0.092 Uiso 1 1 calc R U
C57 C 0.4211(13) 0.5417(2) 1.3175(11) 0.074(2) Uani 1 1 d . .
C58 C 0.3364(12) 0.5530(2) 1.1617(12) 0.073(2) Uani 1 1 d . .
H58 H 0.2316 0.5466 1.0989 0.088 Uiso 1 1 calc R U
C59 C 0.4104(11) 0.57376(19) 1.1026(11) 0.068(2) Uani 1 1 d . .
H59 H 0.3519 0.5818 1.0015 0.082 Uiso 1 1 calc R U
C60 C 0.338(2) 0.5198(3) 1.3904(18) 0.116(5) Uani 1 1 d . .
H60A H 0.4205 0.5066 1.4439 0.175 Uiso 1 1 calc R U
H60B H 0.2507 0.5115 1.3019 0.175 Uiso 1 1 calc R U
H60C H 0.2912 0.5273 1.4714 0.175 Uiso 1 1 calc R U
C61 C 0.639(2) 0.7193(3) 0.6580(14) 0.120(5) Uani 1 1 d . .
H61A H 0.5755 0.7119 0.7255 0.180 Uiso 1 1 calc R U
H61B H 0.6333 0.7385 0.6606 0.180 Uiso 1 1 calc R U
H61C H 0.7537 0.7137 0.7015 0.180 Uiso 1 1 calc R U
C62 C 0.3282(17) 0.7192(3) 0.354(2) 0.118(5) Uani 1 1 d . .
H62A H 0.2825 0.7131 0.2406 0.177 Uiso 1 1 calc R U
H62B H 0.3247 0.7384 0.3561 0.177 Uiso 1 1 calc R U
H62C H 0.2631 0.7121 0.4208 0.177 Uiso 1 1 calc R U
C63 C 0.6779(14) 0.71802(19) 0.3081(13) 0.080(3) Uani 1 1 d . .
C64 C 0.5932(19) 0.7086(3) 0.1265(14) 0.108(4) Uani 1 1 d . .
H64A H 0.5827 0.6895 0.1245 0.163 Uiso 1 1 calc R U
H64B H 0.6602 0.7139 0.0573 0.163 Uiso 1 1 calc R U
H64C H 0.4837 0.7165 0.0845 0.163 Uiso 1 1 calc R U
C65 C 0.692(2) 0.7489(2) 0.306(2) 0.139(6) Uani 1 1 d . .
H65A H 0.5894 0.7563 0.2353 0.209 Uiso 1 1 calc R U
H65B H 0.7830 0.7538 0.2645 0.209 Uiso 1 1 calc R U
H65C H 0.7141 0.7556 0.4184 0.209 Uiso 1 1 calc R U
C66 C 0.8541(16) 0.7059(3) 0.369(2) 0.132(5) Uani 1 1 d . .
H66A H 0.9125 0.7127 0.4784 0.198 Uiso 1 1 calc R U
H66B H 0.9145 0.7107 0.2921 0.198 Uiso 1 1 calc R U
H66C H 0.8458 0.6868 0.3734 0.198 Uiso 1 1 calc R U

loop_
_atom_site_aniso_label
_atom_site_aniso_U_11
_atom_site_aniso_U_22
_atom_site_aniso_U_33
_atom_site_aniso_U_23
_atom_site_aniso_U_13
_atom_site_aniso_U_12
S1 0.0460(11) 0.0668(12) 0.0690(13) 0.0019(10) 0.0191(9) 0.0005(10)
Si1 0.0605(15) 0.0666(13) 0.0723(16) 0.0087(12) 0.0149(10) 0.0013(12)
O1 0.104(5) 0.116(6) 0.058(4) -0.039(4) 0.018(4) 0.001(4)
O2 0.056(3) 0.080(3) 0.059(3) -0.017(3) 0.012(3) 0.004(3)
O3 0.071(4) 0.061(3) 0.060(3) 0.003(3) 0.024(3) 0.006(3)
O4 0.074(4) 0.088(4) 0.077(4) 0.025(4) 0.025(3) 0.006(3)
O5 0.052(3) 0.078(3) 0.088(4) -0.018(3) 0.014(3) -0.010(3)
N1 0.048(4) 0.084(5) 0.049(4) -0.016(3) 0.002(3) -0.004(4)
N2 0.049(4) 0.065(4) 0.061(4) 0.004(3) 0.019(3) 0.004(3)
C1 0.058(5) 0.083(6) 0.063(5) -0.015(5) 0.018(4) 0.001(5)
C2 0.045(4) 0.067(5) 0.047(4) -0.007(4) 0.012(3) -0.007(4)
C3 0.040(4) 0.060(4) 0.041(4) -0.003(3) 0.007(3) -0.005(3)
C4 0.041(4) 0.065(4) 0.037(4) -0.007(3) 0.013(3) -0.005(3)
C5 0.047(4) 0.068(5) 0.050(4) 0.006(4) 0.008(3) 0.005(4)
C6 0.069(6) 0.106(8) 0.057(5) -0.006(5) -0.001(4) 0.018(6)
C7 0.068(6) 0.131(10) 0.047(5) -0.015(6) -0.002(4) -0.008(6)
C8 0.039(4) 0.057(4) 0.046(4) -0.006(3) 0.004(3) -0.003(3)
C9 0.056(5) 0.060(5) 0.071(6) -0.002(4) 0.010(4) -0.006(4)
C10 0.084(7) 0.081(6) 0.069(6) -0.013(5) -0.005(5) -0.009(5)
C11 0.090(8) 0.124(9) 0.063(7) -0.042(7) 0.001(6) -0.002(7)
C12 0.108(9) 0.153(12) 0.064(6) -0.041(7) 0.031(6) -0.022(9)
C13 0.080(6) 0.102(7) 0.066(6) -0.032(5) 0.030(5) -0.025(5)
C14 0.063(5) 0.070(5) 0.053(5) 0.006(4) 0.006(4) -0.004(4)
C15 0.048(4) 0.062(5) 0.055(4) -0.001(4) 0.010(4) 0.001(4)
C16 0.077(6) 0.076(6) 0.084(6) 0.000(5) 0.031(5) 0.009(5)
C17 0.094(8) 0.061(6) 0.101(8) -0.003(5) 0.022(6) 0.008(5)
C18 0.087(8) 0.077(7) 0.098(9) 0.034(6) 0.004(6) -0.007(6)
C19 0.081(7) 0.101(8) 0.067(6) 0.022(6) 0.019(5) -0.009(6)
C20 0.071(6) 0.090(7) 0.040(4) 0.007(4) 0.007(4) 0.003(5)
C21 0.043(4) 0.073(5) 0.064(5) -0.003(4) 0.021(4) -0.002(4)
C22 0.054(5) 0.097(7) 0.069(6) -0.018(5) 0.009(4) 0.007(5)
C23 0.085(7) 0.111(8) 0.064(6) -0.021(6) 0.006(5) 0.016(6)
C24 0.082(7) 0.091(7) 0.072(6) -0.008(5) 0.025(5) 0.013(5)
C25 0.064(5) 0.072(5) 0.064(5) 0.006(4) 0.009(4) 0.013(4)
C26 0.043(4) 0.072(5) 0.068(5) -0.004(4) 0.008(4) 0.003(4)
C27 0.144(12) 0.117(9) 0.098(8) -0.027(8) 0.026(8) 0.052(9)
C28 0.078(8) 0.094(8) 0.186(15) 0.008(9) 0.026(9) -0.009(6)
C29 0.171(14) 0.104(9) 0.083(8) 0.035(7) 0.043(8) 0.021(9)
C30 0.083(7) 0.067(5) 0.090(7) -0.007(5) 0.023(5) 0.003(5)
C31 0.186(15) 0.146(12) 0.068(7) 0.008(8) 0.044(8) 0.035(11)
C32 0.089(9) 0.127(12) 0.186(16) -0.017(10) 0.064(10) 0.010(8)
C33 0.123(11) 0.069(6) 0.169(14) -0.027(8) 0.036(9) 0.004(7)
S2 0.0666(12) 0.0687(12) 0.0453(10) -0.0028(10) 0.0207(9) 0.0000(11)
Si2 0.0742(16) 0.0627(13) 0.0610(14) -0.0002(12) 0.0193(11) 0.0055(12)
O6 0.070(4) 0.110(5) 0.089(5) -0.008(4) 0.021(4) -0.040(4)
O7 0.068(4) 0.072(3) 0.053(3) -0.001(3) 0.019(3) -0.023(3)
O8 0.060(3) 0.056(3) 0.069(4) 0.001(3) 0.023(3) -0.002(3)
O9 0.080(4) 0.102(4) 0.050(3) -0.020(3) 0.012(3) -0.017(3)
O10 0.084(4) 0.065(3) 0.071(4) 0.006(3) 0.032(3) 0.021(3)
N3 0.048(4) 0.075(4) 0.052(4) -0.001(3) 0.009(3) -0.017(3)
N4 0.063(4) 0.072(4) 0.036(3) 0.004(3) 0.020(3) 0.006(3)
C34 0.060(5) 0.076(5) 0.052(5) -0.012(4) 0.023(4) -0.015(4)
C35 0.044(4) 0.064(5) 0.043(4) -0.002(3) 0.016(3) -0.010(3)
C36 0.039(4) 0.057(4) 0.043(4) -0.007(3) 0.014(3) -0.004(3)
C37 0.047(4) 0.065(4) 0.036(4) -0.008(3) 0.015(3) -0.007(3)
C38 0.043(4) 0.070(5) 0.046(4) 0.005(4) 0.015(3) 0.000(4)
C39 0.048(5) 0.088(7) 0.071(6) 0.013(5) -0.001(4) -0.005(5)
C40 0.060(6) 0.112(8) 0.053(5) -0.008(5) -0.004(4) -0.009(5)
C41 0.046(4) 0.064(5) 0.043(4) 0.003(4) 0.012(3) -0.005(4)
C42 0.060(5) 0.111(8) 0.058(5) -0.018(5) 0.020(4) -0.027(5)
C43 0.062(6) 0.151(11) 0.094(8) -0.017(8) 0.024(6) -0.030(7)
C44 0.074(7) 0.109(8) 0.080(7) 0.001(6) -0.004(6) -0.035(6)
C45 0.078(7) 0.091(7) 0.065(6) -0.013(5) 0.003(5) -0.025(6)
C46 0.061(5) 0.070(5) 0.055(5) -0.007(4) 0.010(4) -0.004(4)
C47 0.045(4) 0.079(5) 0.062(5) 0.001(4) 0.011(4) -0.009(4)
C48 0.041(4) 0.068(5) 0.056(5) 0.002(4) 0.009(3) 0.005(4)
C49 0.081(7) 0.077(6) 0.100(8) 0.009(6) 0.041(6) -0.004(5)
C50 0.094(9) 0.074(7) 0.132(11) 0.006(7) 0.034(8) -0.005(6)
C51 0.095(9) 0.085(8) 0.098(9) -0.018(7) 0.005(7) 0.019(6)
C52 0.093(8) 0.118(9) 0.061(6) -0.013(6) 0.020(5) 0.017(7)
C53 0.063(5) 0.079(5) 0.057(5) 0.005(4) 0.019(4) 0.008(4)
C54 0.061(5) 0.071(5) 0.034(4) 0.004(3) 0.017(3) 0.007(4)
C55 0.075(6) 0.077(5) 0.046(5) 0.007(4) 0.009(4) 0.010(5)
C56 0.094(7) 0.083(6) 0.053(5) 0.021(5) 0.023(5) 0.024(6)
C57 0.091(7) 0.078(6) 0.056(5) 0.019(4) 0.029(5) 0.015(5)
C58 0.065(6) 0.087(6) 0.065(6) 0.017(4) 0.014(4) 0.003(5)
C59 0.061(5) 0.085(6) 0.054(5) 0.020(4) 0.011(4) 0.009(4)
C60 0.149(13) 0.104(8) 0.115(10) 0.048(8) 0.067(9) 0.006(8)
C61 0.192(15) 0.096(8) 0.066(7) -0.019(6) 0.032(8) -0.004(8)
C62 0.102(9) 0.087(7) 0.170(14) 0.016(8) 0.049(9) 0.036(7)
C63 0.087(7) 0.073(5) 0.079(7) 0.010(5) 0.022(5) -0.004(5)
C64 0.160(12) 0.108(9) 0.067(6) 0.001(6) 0.048(7) -0.001(8)
C65 0.195(17) 0.072(7) 0.153(14) 0.011(8) 0.057(12) -0.024(9)
C66 0.082(8) 0.179(14) 0.152(13) 0.030(11) 0.060(8) -0.006(9)

loop_
_atom_type_symbol
_atom_type_description
_atom_type_scat_dispersion_real
_atom_type_scat_dispersion_imag
_atom_type_scat_source
C C 0.0033 0.0016 'International Tables Vol C Tables 4.2.6.8 and 6.1.1.4'
H H 0.0000 0.0000 'International Tables Vol C Tables 4.2.6.8 and 6.1.1.4'
N N 0.0061 0.0033 'International Tables Vol C Tables 4.2.6.8 and 6.1.1.4'
O O 0.0106 0.0060 'International Tables Vol C Tables 4.2.6.8 and 6.1.1.4'
S S 0.1246 0.1234 'International Tables Vol C Tables 4.2.6.8 and 6.1.1.4'
Si Si 0.0817 0.0704 'International Tables Vol C Tables 4.2.6.8 and 6.1.1.4'

loop_
_geom_angle_atom_site_label_1
_geom_angle_atom_site_label_2
_geom_angle_atom_site_label_3
_geom_angle
O4 S1 O5 120.7(4)
O4 S1 N2 105.8(4)
O5 S1 N2 108.3(4)
O4 S1 C21 108.7(4)
O5 S1 C21 106.3(4)
N2 S1 C21 106.3(4)
O3 Si1 C28 109.7(5)
O3 Si1 C29 111.0(5)
C28 Si1 C29 108.5(7)
O3 Si1 C30 103.4(4)
C28 Si1 C30 112.8(7)
C29 Si1 C30 111.4(6)
C1 O2 C2 119.9(7)
C5 O3 Si1 127.1(5)
C1 N1 C4 127.8(7)
C1 N1 C7 121.5(7)
C4 N1 C7 109.2(7)
C2 N2 C14 120.4(6)
C2 N2 S1 118.7(6)
C14 N2 S1 119.7(5)
O1 C1 N1 124.6(9)
O1 C1 O2 118.5(9)
N1 C1 O2 116.8(7)
C3 C2 O2 123.8(7)
C3 C2 N2 126.9(7)
O2 C2 N2 109.4(6)
C2 C3 C8 121.4(7)
C2 C3 C4 120.3(7)
C8 C3 C4 118.2(6)
N1 C4 C3 110.4(6)
N1 C4 C5 101.8(6)
C3 C4 C5 117.1(6)
N1 C4 H4 109.1
C3 C4 H4 109.1
C5 C4 H4 109.1
O3 C5 C4 110.9(6)
O3 C5 C6 111.5(7)
C4 C5 C6 102.0(7)
O3 C5 H5 110.7
C4 C5 H5 110.7
C6 C5 H5 110.7
C7 C6 C5 107.3(8)
C7 C6 H6A 110.3
C5 C6 H6A 110.3
C7 C6 H6B 110.3
C5 C6 H6B 110.3
H6A C6 H6B 108.5
N1 C7 C6 104.5(7)
N1 C7 H7A 110.8
C6 C7 H7A 110.8
N1 C7 H7B 110.8
C6 C7 H7B 110.8
H7A C7 H7B 108.9
C13 C8 C9 118.3(8)
C13 C8 C3 120.8(7)
C9 C8 C3 120.9(7)
C8 C9 C10 119.3(9)
C8 C9 H9 120.3
C10 C9 H9 120.3
C11 C10 C9 120.3(11)
C11 C10 H10 119.9
C9 C10 H10 119.9
C10 C11 C12 121.0(10)
C10 C11 H11 119.5
C12 C11 H11 119.5
C11 C12 C13 120.8(11)
C11 C12 H12 119.6
C13 C12 H12 119.6
C8 C13 C12 120.2(10)
C8 C13 H13 119.9
C12 C13 H13 119.9
N2 C14 C15 113.5(7)
N2 C14 H14A 108.9
C15 C14 H14A 108.9
N2 C14 H14B 108.9
C15 C14 H14B 108.9
H14A C14 H14B 107.7
C16 C15 C20 118.6(8)
C16 C15 C14 121.5(8)
C20 C15 C14 119.9(8)
C15 C16 C17 119.6(9)
C15 C16 H16 120.2
C17 C16 H16 120.2
C18 C17 C16 120.6(11)
C18 C17 H17 119.7
C16 C17 H17 119.7
C17 C18 C19 120.7(11)
C17 C18 H18 119.7
C19 C18 H18 119.7
C20 C19 C18 119.7(10)
C20 C19 H19 120.2
C18 C19 H19 120.2
C19 C20 C15 120.9(10)
C19 C20 H20 119.6
C15 C20 H20 119.6
C26 C21 C22 120.8(8)
C26 C21 S1 120.0(6)
C22 C21 S1 119.1(6)
C23 C22 C21 119.2(9)
C23 C22 H22 120.4
C21 C22 H22 120.4
C22 C23 C24 121.4(9)
C22 C23 H23 119.3
C24 C23 H23 119.3
C25 C24 C23 118.8(9)
C25 C24 C27 119.6(10)
C23 C24 C27 121.5(10)
C24 C25 C26 119.9(8)
C24 C25 H25 120.0
C26 C25 H25 120.0
C21 C26 C25 119.9(8)
C21 C26 H26 120.1
C25 C26 H26 120.1
C24 C27 H27A 109.5
C24 C27 H27B 109.5
H27A C27 H27B 109.5
C24 C27 H27C 109.5
H27A C27 H27C 109.5
H27B C27 H27C 109.5
Si1 C28 H28A 109.5
Si1 C28 H28B 109.5
H28A C28 H28B 109.5
Si1 C28 H28C 109.5
H28A C28 H28C 109.5
H28B C28 H28C 109.5
Si1 C29 H29A 109.5
Si1 C29 H29B 109.5
H29A C29 H29B 109.5
Si1 C29 H29C 109.5
H29A C29 H29C 109.5
H29B C29 H29C 109.5
C32 C30 C31 112.6(11)
C32 C30 C33 109.0(10)
C31 C30 C33 108.1(11)
C32 C30 Si1 109.5(8)
C31 C30 Si1 108.6(8)
C33 C30 Si1 108.9(9)
C30 C31 H31A 109.5
C30 C31 H31B 109.5
H31A C31 H31B 109.5
C30 C31 H31C 109.5
H31A C31 H31C 109.5
H31B C31 H31C 109.5
C30 C32 H32A 109.5
C30 C32 H32B 109.5
H32A C32 H32B 109.5
C30 C32 H32C 109.5
H32A C32 H32C 109.5
H32B C32 H32C 109.5
C30 C33 H33A 109.5
C30 C33 H33B 109.5
H33A C33 H33B 109.5
C30 C33 H33C 109.5
H33A C33 H33C 109.5
H33B C33 H33C 109.5
O10 S2 O9 121.0(4)
O10 S2 N4 106.4(3)
O9 S2 N4 107.4(4)
O10 S2 C54 107.6(4)
O9 S2 C54 106.9(4)
N4 S2 C54 106.8(4)
O8 Si2 C61 109.4(5)
O8 Si2 C63 104.3(4)
C61 Si2 C63 112.4(7)
O8 Si2 C62 109.3(5)
C61 Si2 C62 109.7(7)
C63 Si2 C62 111.6(6)
C34 O7 C35 119.7(6)
C38 O8 Si2 127.2(5)
C34 N3 C37 127.4(7)
C34 N3 C40 119.8(7)
C37 N3 C40 111.3(7)
C35 N4 C47 119.8(6)
C35 N4 S2 117.8(5)
C47 N4 S2 121.7(5)
O6 C34 N3 126.2(8)
O6 C34 O7 116.8(8)
N3 C34 O7 117.0(7)
C36 C35 O7 124.2(6)
C36 C35 N4 125.5(7)
O7 C35 N4 110.3(6)
C35 C36 C41 122.6(6)
C35 C36 C37 118.6(6)
C41 C36 C37 118.8(6)
N3 C37 C36 111.8(6)
N3 C37 C38 101.1(6)
C36 C37 C38 116.6(6)
N3 C37 H37 109.0
C36 C37 H37 109.0
C38 C37 H37 109.0
O8 C38 C39 112.6(7)
O8 C38 C37 111.3(6)
C39 C38 C37 103.6(7)
O8 C38 H38 109.7
C39 C38 H38 109.7
C37 C38 H38 109.7
C38 C39 C40 106.8(7)
C38 C39 H39A 110.4
C40 C39 H39A 110.4
C38 C39 H39B 110.4
C40 C39 H39B 110.4
H39A C39 H39B 108.6
N3 C40 C39 103.6(7)
N3 C40 H40A 111.0
C39 C40 H40A 111.0
N3 C40 H40B 111.0
C39 C40 H40B 111.0
H40A C40 H40B 109.0
C42 C41 C46 119.6(8)
C42 C41 C36 119.4(7)
C46 C41 C36 120.9(6)
C41 C42 C43 120.4(9)
C41 C42 H42 119.8
C43 C42 H42 119.8
C42 C43 C44 119.7(11)
C42 C43 H43 120.2
C44 C43 H43 120.2
C45 C44 C43 119.9(10)
C45 C44 H44 120.0
C43 C44 H44 120.0
C44 C45 C46 121.1(10)
C44 C45 H45 119.5
C46 C45 H45 119.5
C41 C46 C45 119.2(9)
C41 C46 H46 120.4
C45 C46 H46 120.4
N4 C47 C48 115.4(6)
N4 C47 H47A 108.4
C48 C47 H47A 108.4
N4 C47 H47B 108.4
C48 C47 H47B 108.4
H47A C47 H47B 107.5
C53 C48 C49 119.2(9)
C53 C48 C47 120.7(8)
C49 C48 C47 119.9(8)
C50 C49 C48 119.0(11)
C50 C49 H49 120.5
C48 C49 H49 120.5
C51 C50 C49 121.7(12)
C51 C50 H50 119.1
C49 C50 H50 119.1
C50 C51 C52 120.2(11)
C50 C51 H51 119.9
C52 C51 H51 119.9
C51 C52 C53 117.8(10)
C51 C52 H52 121.1
C53 C52 H52 121.1
C48 C53 C52 122.0(9)
C48 C53 H53 119.0
C52 C53 H53 119.0
C59 C54 C55 119.2(8)
C59 C54 S2 120.1(6)
C55 C54 S2 120.4(7)
C56 C55 C54 119.2(9)
C56 C55 H55 120.4
C54 C55 H55 120.4
C57 C56 C55 121.9(8)
C57 C56 H56 119.1
C55 C56 H56 119.1
C56 C57 C58 118.7(8)
C56 C57 C60 121.1(9)
C58 C57 C60 120.2(11)
C59 C58 C57 119.0(9)
C59 C58 H58 120.5
C57 C58 H58 120.5
C54 C59 C58 121.9(8)
C54 C59 H59 119.1
C58 C59 H59 119.1
C57 C60 H60A 109.5
C57 C60 H60B 109.5
H60A C60 H60B 109.5
C57 C60 H60C 109.5
H60A C60 H60C 109.5
H60B C60 H60C 109.5
Si2 C61 H61A 109.5
Si2 C61 H61B 109.5
H61A C61 H61B 109.5
Si2 C61 H61C 109.5
H61A C61 H61C 109.5
H61B C61 H61C 109.5
Si2 C62 H62A 109.5
Si2 C62 H62B 109.5
H62A C62 H62B 109.5
Si2 C62 H62C 109.5
H62A C62 H62C 109.5
H62B C62 H62C 109.5
C66 C63 C64 108.1(10)
C66 C63 C65 109.1(12)
C64 C63 C65 108.0(10)
C66 C63 Si2 111.5(8)
C64 C63 Si2 109.7(8)
C65 C63 Si2 110.4(9)
C63 C64 H64A 109.5
C63 C64 H64B 109.5
H64A C64 H64B 109.5
C63 C64 H64C 109.5
H64A C64 H64C 109.5
H64B C64 H64C 109.5
C63 C65 H65A 109.5
C63 C65 H65B 109.5
H65A C65 H65B 109.5
C63 C65 H65C 109.5
H65A C65 H65C 109.5
H65B C65 H65C 109.5
C63 C66 H66A 109.5
C63 C66 H66B 109.5
H66A C66 H66B 109.5
C63 C66 H66C 109.5
H66A C66 H66C 109.5
H66B C66 H66C 109.5

loop_
_geom_bond_atom_site_label_1
_geom_bond_atom_site_label_2
_geom_bond_distance
S1 O4 1.417(7)
S1 O5 1.435(6)
S1 N2 1.633(7)
S1 C21 1.763(9)
Si1 O3 1.656(6)
Si1 C28 1.850(12)
Si1 C29 1.866(12)
Si1 C30 1.882(11)
O1 C1 1.211(10)
O2 C1 1.375(10)
O2 C2 1.393(9)
O3 C5 1.404(10)
N1 C1 1.322(11)
N1 C4 1.459(9)
N1 C7 1.483(12)
N2 C2 1.417(10)
N2 C14 1.475(11)
C2 C3 1.305(11)
C3 C8 1.486(10)
C3 C4 1.497(10)
C4 C5 1.528(11)
C4 H4 0.9800
C5 C6 1.543(11)
C5 H5 0.9800
C6 C7 1.484(16)
C6 H6A 0.9700
C6 H6B 0.9700
C7 H7A 0.9700
C7 H7B 0.9700
C8 C13 1.373(12)
C8 C9 1.400(11)
C9 C10 1.401(13)
C9 H9 0.9300
C10 C11 1.333(17)
C10 H10 0.9300
C11 C12 1.343(17)
C11 H11 0.9300
C12 C13 1.383(14)
C12 H12 0.9300
C13 H13 0.9300
C14 C15 1.511(12)
C14 H14A 0.9700
C14 H14B 0.9700
C15 C16 1.379(12)
C15 C20 1.391(12)
C16 C17 1.398(15)
C16 H16 0.9300
C17 C18 1.343(17)
C17 H17 0.9300
C18 C19 1.372(17)
C18 H18 0.9300
C19 C20 1.368(14)
C19 H19 0.9300
C20 H20 0.9300
C21 C26 1.349(11)
C21 C22 1.396(12)
C22 C23 1.369(14)
C22 H22 0.9300
C23 C24 1.393(14)
C23 H23 0.9300
C24 C25 1.376(13)
C24 C27 1.507(15)
C25 C26 1.416(12)
C25 H25 0.9300
C26 H26 0.9300
C27 H27A 0.9600
C27 H27B 0.9600
C27 H27C 0.9600
C28 H28A 0.9600
C28 H28B 0.9600
C28 H28C 0.9600
C29 H29A 0.9600
C29 H29B 0.9600
C29 H29C 0.9600
C30 C32 1.504(18)
C30 C31 1.529(16)
C30 C33 1.563(15)
C31 H31A 0.9600
C31 H31B 0.9600
C31 H31C 0.9600
C32 H32A 0.9600
C32 H32B 0.9600
C32 H32C 0.9600
C33 H33A 0.9600
C33 H33B 0.9600
C33 H33C 0.9600
S2 O10 1.428(6)
S2 O9 1.435(7)
S2 N4 1.630(6)
S2 C54 1.763(8)
Si2 O8 1.646(6)
Si2 C61 1.829(11)
Si2 C63 1.838(10)
Si2 C62 1.873(13)
O6 C34 1.215(10)
O7 C34 1.378(11)
O7 C35 1.401(9)
O8 C38 1.403(9)
N3 C34 1.324(11)
N3 C37 1.456(10)
N3 C40 1.470(11)
N4 C35 1.416(9)
N4 C47 1.466(11)
C35 C36 1.326(10)
C36 C41 1.491(10)
C36 C37 1.498(10)
C37 C38 1.539(11)
C37 H37 0.9800
C38 C39 1.522(11)
C38 H38 0.9800
C39 C40 1.526(15)
C39 H39A 0.9700
C39 H39B 0.9700
C40 H40A 0.9700
C40 H40B 0.9700
C41 C42 1.374(12)
C41 C46 1.385(11)
C42 C43 1.387(14)
C42 H42 0.9300
C43 C44 1.396(17)
C43 H43 0.9300
C44 C45 1.336(16)
C44 H44 0.9300
C45 C46 1.407(13)
C45 H45 0.9300
C46 H46 0.9300
C47 C48 1.505(12)
C47 H47A 0.9700
C47 H47B 0.9700
C48 C53 1.342(12)
C48 C49 1.406(13)
C49 C50 1.358(16)
C49 H49 0.9300
C50 C51 1.352(18)
C50 H50 0.9300
C51 C52 1.389(18)
C51 H51 0.9300
C52 C53 1.393(14)
C52 H52 0.9300
C53 H53 0.9300
C54 C59 1.375(12)
C54 C55 1.384(11)
C55 C56 1.377(13)
C55 H55 0.9300
C56 C57 1.376(14)
C56 H56 0.9300
C57 C58 1.398(13)
C57 C60 1.525(14)
C58 C59 1.375(13)
C58 H58 0.9300
C59 H59 0.9300
C60 H60A 0.9600
C60 H60B 0.9600
C60 H60C 0.9600
C61 H61A 0.9600
C61 H61B 0.9600
C61 H61C 0.9600
C62 H62A 0.9600
C62 H62B 0.9600
C62 H62C 0.9600
C63 C66 1.530(17)
C63 C64 1.541(16)
C63 C65 1.548(16)
C64 H64A 0.9600
C64 H64B 0.9600
C64 H64C 0.9600
C65 H65A 0.9600
C65 H65B 0.9600
C65 H65C 0.9600
C66 H66A 0.9600
C66 H66B 0.9600
C66 H66C 0.9600

loop_
_geom_torsion_atom_site_label_1
_geom_torsion_atom_site_label_2
_geom_torsion_atom_site_label_3
_geom_torsion_atom_site_label_4
_geom_torsion
C28 Si1 O3 C5 75.4(9)
C29 Si1 O3 C5 -44.5(9)
C30 Si1 O3 C5 -164.0(7)
O4 S1 N2 C2 -5.3(7)
O5 S1 N2 C2 -136.0(6)
C21 S1 N2 C2 110.2(6)
O4 S1 N2 C14 162.5(7)
O5 S1 N2 C14 31.8(7)
C21 S1 N2 C14 -82.1(7)
C4 N1 C1 O1 177.8(9)
C7 N1 C1 O1 13.8(16)
C4 N1 C1 O2 -4.5(14)
C7 N1 C1 O2 -168.5(9)
C2 O2 C1 O1 -170.4(9)
C2 O2 C1 N1 11.8(13)
C1 O2 C2 C3 -10.6(12)
C1 O2 C2 N2 170.3(7)
C14 N2 C2 C3 -66.4(11)
S1 N2 C2 C3 101.3(9)
C14 N2 C2 O2 112.7(8)
S1 N2 C2 O2 -79.7(8)
O2 C2 C3 C8 -175.6(7)
N2 C2 C3 C8 3.2(13)
O2 C2 C3 C4 1.3(12)
N2 C2 C3 C4 -179.9(7)
C1 N1 C4 C3 -4.0(11)
C7 N1 C4 C3 161.7(8)
C1 N1 C4 C5 -129.0(9)
C7 N1 C4 C5 36.7(9)
C2 C3 C4 N1 5.5(10)
C8 C3 C4 N1 -177.5(6)
C2 C3 C4 C5 121.3(8)
C8 C3 C4 C5 -61.7(9)
Si1 O3 C5 C4 -157.8(5)
Si1 O3 C5 C6 89.3(9)
N1 C4 C5 O3 -156.2(6)
C3 C4 C5 O3 83.4(8)
N1 C4 C5 C6 -37.5(8)
C3 C4 C5 C6 -157.8(7)
O3 C5 C6 C7 145.0(9)
C4 C5 C6 C7 26.6(10)
C1 N1 C7 C6 146.7(9)
C4 N1 C7 C6 -20.0(11)
C5 C6 C7 N1 -5.1(12)
C2 C3 C8 C13 115.0(10)
C4 C3 C8 C13 -62.0(11)
C2 C3 C8 C9 -63.6(11)
C4 C3 C8 C9 119.4(8)
C13 C8 C9 C10 -2.9(13)
C3 C8 C9 C10 175.8(8)
C8 C9 C10 C11 1.3(15)
C9 C10 C11 C12 1(2)
C10 C11 C12 C13 -2(2)
C9 C8 C13 C12 2.3(16)
C3 C8 C13 C12 -176.4(10)
C11 C12 C13 C8 0(2)
C2 N2 C14 C15 -62.7(10)
S1 N2 C14 C15 129.8(7)
N2 C14 C15 C16 -53.3(11)
N2 C14 C15 C20 130.1(8)
C20 C15 C16 C17 2.1(14)
C14 C15 C16 C17 -174.5(9)
C15 C16 C17 C18 -0.3(17)
C16 C17 C18 C19 -1.2(18)
C17 C18 C19 C20 0.8(17)
C18 C19 C20 C15 1.1(15)
C16 C15 C20 C19 -2.5(14)
C14 C15 C20 C19 174.1(8)
O4 S1 C21 C26 -137.7(7)
O5 S1 C21 C26 -6.4(8)
N2 S1 C21 C26 108.9(7)
O4 S1 C21 C22 38.2(9)
O5 S1 C21 C22 169.5(7)
N2 S1 C21 C22 -75.3(8)
C26 C21 C22 C23 0.4(15)
S1 C21 C22 C23 -175.4(8)
C21 C22 C23 C24 0.5(17)
C22 C23 C24 C25 -0.5(18)
C22 C23 C24 C27 178.1(12)
C23 C24 C25 C26 -0.3(15)
C27 C24 C25 C26 -179.0(11)
C22 C21 C26 C25 -1.2(13)
S1 C21 C26 C25 174.6(7)
C24 C25 C26 C21 1.2(14)
O3 Si1 C30 C32 63.7(9)
C28 Si1 C30 C32 -177.8(9)
C29 Si1 C30 C32 -55.6(10)
O3 Si1 C30 C31 -59.6(9)
C28 Si1 C30 C31 58.9(10)
C29 Si1 C30 C31 -178.9(9)
O3 Si1 C30 C33 -177.1(8)
C28 Si1 C30 C33 -58.6(10)
C29 Si1 C30 C33 63.6(10)
C61 Si2 O8 C38 76.9(9)
C63 Si2 O8 C38 -162.8(7)
C62 Si2 O8 C38 -43.3(9)
O10 S2 N4 C35 -11.6(7)
O9 S2 N4 C35 -142.5(6)
C54 S2 N4 C35 103.1(6)
O10 S2 N4 C47 158.6(6)
O9 S2 N4 C47 27.7(7)
C54 S2 N4 C47 -86.7(7)
C37 N3 C34 O6 176.6(9)
C40 N3 C34 O6 12.0(14)
C37 N3 C34 O7 -2.3(13)
C40 N3 C34 O7 -166.9(8)
C35 O7 C34 O6 -168.0(8)
C35 O7 C34 N3 10.9(11)
C34 O7 C35 C36 -11.0(11)
C34 O7 C35 N4 170.1(7)
C47 N4 C35 C36 -66.7(11)
S2 N4 C35 C36 103.7(8)
C47 N4 C35 O7 112.2(7)
S2 N4 C35 O7 -77.4(8)
O7 C35 C36 C41 -176.6(7)
N4 C35 C36 C41 2.2(12)
O7 C35 C36 C37 1.6(11)
N4 C35 C36 C37 -179.7(7)
C34 N3 C37 C36 -6.3(11)
C40 N3 C37 C36 159.4(7)
C34 N3 C37 C38 -131.1(8)
C40 N3 C37 C38 34.6(8)
C35 C36 C37 N3 6.4(10)
C41 C36 C37 N3 -175.4(6)
C35 C36 C37 C38 122.1(8)
C41 C36 C37 C38 -59.7(9)
Si2 O8 C38 C39 85.2(9)
Si2 O8 C38 C37 -158.9(5)
N3 C37 C38 O8 -156.9(6)
C36 C37 C38 O8 81.6(8)
N3 C37 C38 C39 -35.6(8)
C36 C37 C38 C39 -157.1(7)
O8 C38 C39 C40 146.1(8)
C37 C38 C39 C40 25.7(10)
C34 N3 C40 C39 148.1(9)
C37 N3 C40 C39 -18.8(10)
C38 C39 C40 N3 -5.4(11)
C35 C36 C41 C42 115.1(9)
C37 C36 C41 C42 -63.1(10)
C35 C36 C41 C46 -61.1(11)
C37 C36 C41 C46 120.7(8)
C46 C41 C42 C43 2.3(15)
C36 C41 C42 C43 -174.0(10)
C41 C42 C43 C44 -3.3(18)
C42 C43 C44 C45 2.2(19)
C43 C44 C45 C46 -0.1(17)
C42 C41 C46 C45 -0.2(13)
C36 C41 C46 C45 176.0(8)
C44 C45 C46 C41 -0.9(15)
C35 N4 C47 C48 -60.4(10)
S2 N4 C47 C48 129.6(7)
N4 C47 C48 C53 117.1(9)
N4 C47 C48 C49 -67.7(11)
C53 C48 C49 C50 -0.5(15)
C47 C48 C49 C50 -175.7(10)
C48 C49 C50 C51 2(2)
C49 C50 C51 C52 -2(2)
C50 C51 C52 C53 1.9(17)
C49 C48 C53 C52 0.2(13)
C47 C48 C53 C52 175.4(8)
C51 C52 C53 C48 -0.8(15)
O10 S2 C54 C59 34.8(7)
O9 S2 C54 C59 166.2(7)
N4 S2 C54 C59 -79.1(7)
O10 S2 C54 C55 -139.0(7)
O9 S2 C54 C55 -7.6(8)
N4 S2 C54 C55 107.1(7)
C59 C54 C55 C56 -0.6(12)
S2 C54 C55 C56 173.3(6)
C54 C55 C56 C57 1.0(13)
C55 C56 C57 C58 0.5(14)
C55 C56 C57 C60 -178.7(10)
C56 C57 C58 C59 -2.5(14)
C60 C57 C58 C59 176.7(10)
C55 C54 C59 C58 -1.4(13)
S2 C54 C59 C58 -175.3(7)
C57 C58 C59 C54 3.0(14)
O8 Si2 C63 C66 -55.6(10)
C61 Si2 C63 C66 62.7(11)
C62 Si2 C63 C66 -173.5(10)
O8 Si2 C63 C64 64.0(8)
C61 Si2 C63 C64 -177.6(9)
C62 Si2 C63 C64 -53.9(10)
O8 Si2 C63 C65 -177.1(9)
C61 Si2 C63 C65 -58.7(11)
C62 Si2 C63 C65 65.0(11)
